data_4077191
loop_
_publ_author_name
'Le Magu\`eres, P.'
'Lindeman, S. V.'
'Kochi, J. K.'

_publ_section_title
;
 Electron Redistribution of Aromatic Ligands in (Arene)Cr(CO)3Complexes.
 Structural (Bond-Length) Changes as Quantitative Measures
;
_journal_issue 1
_journal_name_full Organometallics
_journal_page_first 115
_journal_paper_doi 10.1021/om000658l
_journal_volume 20
_journal_year 2001
_chemical_compound_source 'chemical synthesis'
_chemical_formula_sum 'C27 H30 Cr O3'
_chemical_formula_weight 454.51
_chemical_name_systematic
; 
 \h^6^-1,4:5,8:9,12-Triethyleno-1,2,3,4,5,6,7,8,9,10,11,12-
 dodecahydrotriphenylenechromium(0)tricarbonyl 
;
_space_group_IT_number 62
_symmetry_cell_setting orthorhombic
_symmetry_space_group_name_Hall '-P 2ac 2n'
_symmetry_space_group_name_H-M 'P n m a'
_atom_sites_solution_hydrogens geom
_atom_sites_solution_primary direct
_atom_sites_solution_secondary difmap
_audit_creation_method SHELXL
_cell_angle_alpha 90.00
_cell_angle_beta 90.00
_cell_angle_gamma 90.00
_cell_formula_units_Z 4
_cell_length_a 13.6584(3)
_cell_length_b 15.5046(3)
_cell_length_c 10.0386(2)
_cell_measurement_reflns_used 198
_cell_measurement_temperature 123(2)
_cell_measurement_theta_max 32
_cell_measurement_theta_min 4
_cell_volume 2125.85(8)
_computing_cell_refinement 'SAINT V4.050 (Siemens, 1989-95)'
_computing_data_collection 'SMART V4.050 (Siemens, 1989-95)'
_computing_data_reduction 'SAINT & SADABS (Sheldrick, 1996)'
_computing_molecular_graphics 'XP V5.06 (Siemens, 1996)'
_computing_publication_material 'SHELXL-93 & XCIF V5.05 (Siemens, 1996)'
_computing_structure_refinement 'SHELXL-93 (Sheldrick, 1993)'
_computing_structure_solution 'SHELXS-86 (Sheldrick, 1990)'
_diffrn_ambient_temperature 123(2)
_diffrn_measurement_device 'Siemens SMART'
_diffrn_measurement_method
;
\w-scan, frame range 0.3 deg, hemisphere
;
_diffrn_radiation_monochromator graphite
_diffrn_radiation_source 'normal-focus sealed tube'
_diffrn_radiation_type MoK\a
_diffrn_radiation_wavelength 0.71073
_diffrn_reflns_av_R_equivalents 0.0728
_diffrn_reflns_av_sigmaI/netI 0.0542
_diffrn_reflns_limit_h_max 22
_diffrn_reflns_limit_h_min 0
_diffrn_reflns_limit_k_max 25
_diffrn_reflns_limit_k_min 0
_diffrn_reflns_limit_l_max 16
_diffrn_reflns_limit_l_min 0
_diffrn_reflns_number 26708
_diffrn_reflns_theta_max 36.25
_diffrn_reflns_theta_min 2.42
_diffrn_standards_decay_% 0.6
_diffrn_standards_number 511
_exptl_absorpt_coefficient_mu 0.566
_exptl_absorpt_correction_T_max 0.696
_exptl_absorpt_correction_T_min 0.607
_exptl_absorpt_correction_type 'Semi-empirical (SADABS procedure)'
_exptl_crystal_colour yellow
_exptl_crystal_density_diffrn 1.420
_exptl_crystal_density_method none
_exptl_crystal_description prism
_exptl_crystal_F_000 960
_exptl_crystal_size_max 0.35
_exptl_crystal_size_mid 0.28
_exptl_crystal_size_min 0.26
_refine_diff_density_max 0.577
_refine_diff_density_min -0.752
_refine_diff_density_rms 0.091
_refine_ls_extinction_method none
_refine_ls_goodness_of_fit_all 1.085
_refine_ls_goodness_of_fit_obs 1.103
_refine_ls_hydrogen_treatment refall
_refine_ls_matrix_type full
_refine_ls_number_parameters 205
_refine_ls_number_reflns 5099
_refine_ls_number_restraints 0
_refine_ls_restrained_S_all 1.110
_refine_ls_restrained_S_obs 1.103
_refine_ls_R_factor_all 0.0882
_refine_ls_R_factor_obs 0.0481
_refine_ls_shift/esd_max -0.001
_refine_ls_shift/esd_mean 0.000
_refine_ls_structure_factor_coef Fsqd
_refine_ls_weighting_details 'w=1/[\s^2^(Fo^2^)+(0.0410P)^2^+1.3190P] where P=(Fo^2^+2Fc^2^)/3'
_refine_ls_weighting_scheme calc
_refine_ls_wR_factor_all 0.1165
_refine_ls_wR_factor_obs 0.0953
_reflns_number_observed 3505
_reflns_number_total 5103
_reflns_observed_criterion >2sigma(I)
_cod_data_source_file om000658l.cif
_cod_data_source_block TET-Cr(CO)3
_cod_depositor_comments
;
The following automatic conversions were performed:

'_refine_ls_weighting_scheme' value 'calc
w=1/[\s^2^(Fo^2^)+(0.0410P)^2^+1.3190P] where P=(Fo^2^+2Fc^2^)/3' was
changed to 'calc'. New tag '_refine_ls_weighting_details' was
created. The value of the new tag was set to
'w=1/[\s^2^(Fo^2^)+(0.0410P)^2^+1.3190P] where P=(Fo^2^+2Fc^2^)/3'.

Automatic conversion script
Id: cif_fix_values 3143 2015-03-26 13:38:13Z robertas 
;
_cod_original_sg_symbol_H-M Pnma
_cod_database_code 4077191

loop_
_symmetry_equiv_pos_as_xyz
'x, y, z'
'-x+1/2, -y, z+1/2'
'-x, y+1/2, -z'
'x+1/2, -y+1/2, -z+1/2'
'-x, -y, -z'
'x-1/2, y, -z-1/2'
'x, -y-1/2, z'
'-x-1/2, y-1/2, z-1/2'

loop_
_atom_site_aniso_label
_atom_site_aniso_U_11
_atom_site_aniso_U_22
_atom_site_aniso_U_33
_atom_site_aniso_U_23
_atom_site_aniso_U_13
_atom_site_aniso_U_12
Cr1 0.01147(12) 0.01035(13) 0.00862(12) 0.000 0.00060(11) 0.000
O1 0.0160(7) 0.0253(8) 0.0231(8) 0.000 -0.0047(6) 0.000
C1 0.0140(8) 0.0137(8) 0.0144(8) 0.000 0.0027(6) 0.000
O2 0.0239(6) 0.0235(6) 0.0240(6) 0.0100(5) 0.0034(5) -0.0035(5)
C2 0.0151(6) 0.0159(6) 0.0138(6) 0.0010(5) 0.0005(5) 0.0015(5)
C3 0.0107(5) 0.0126(6) 0.0088(5) -0.0012(4) 0.0003(4) 0.0005(4)
C4 0.0127(5) 0.0118(6) 0.0109(5) -0.0002(4) -0.0001(4) 0.0005(5)
C5 0.0135(6) 0.0128(6) 0.0105(5) 0.0006(4) -0.0016(4) 0.0002(5)
C6 0.0151(6) 0.0146(6) 0.0106(5) -0.0016(5) -0.0006(4) 0.0004(5)
C7 0.0150(6) 0.0158(6) 0.0174(6) -0.0038(5) -0.0010(5) -0.0013(6)
C8 0.0180(6) 0.0124(6) 0.0179(6) -0.0026(5) 0.0015(5) -0.0035(5)
C9 0.0173(6) 0.0102(6) 0.0148(6) -0.0009(5) -0.0015(5) 0.0011(5)
C10 0.0171(6) 0.0182(7) 0.0157(6) -0.0045(5) 0.0033(5) 0.0009(5)
C11 0.0150(6) 0.0145(6) 0.0211(7) -0.0043(5) -0.0011(5) 0.0029(5)
C12 0.0233(7) 0.0156(6) 0.0122(6) 0.0022(5) -0.0043(5) 0.0014(5)
C13 0.0293(8) 0.0230(8) 0.0115(6) 0.0031(5) -0.0019(6) -0.0007(6)
C14 0.0207(7) 0.0255(8) 0.0185(7) 0.0005(6) -0.0076(6) 0.0043(6)

loop_
_atom_site_label
_atom_site_type_symbol
_atom_site_fract_x
_atom_site_fract_y
_atom_site_fract_z
_atom_site_U_iso_or_equiv
_atom_site_thermal_displace_type
_atom_site_occupancy
_atom_site_calc_flag
_atom_site_refinement_flags
Cr1 Cr 0.24976(2) 0.7500 0.91130(3) 0.01014(7) Uani 1 d S
O1 O 0.07776(12) 0.7500 0.7267(2) 0.0215(3) Uani 1 d S
C1 C 0.14440(15) 0.7500 0.7992(2) 0.0140(3) Uani 1 d S
O2 O 0.14217(9) 0.61990(8) 1.07562(12) 0.0238(3) Uani 1 d .
C2 C 0.18595(11) 0.66962(10) 1.01193(14) 0.0150(3) Uani 1 d .
C3 C 0.34445(9) 0.70402(9) 0.74246(13) 0.0107(2) Uani 1 d .
C4 C 0.37228(10) 0.65843(9) 0.85911(13) 0.0118(2) Uani 1 d .
C5 C 0.39989(10) 0.70447(9) 0.97575(13) 0.0123(2) Uani 1 d .
C6 C 0.32764(11) 0.64537(10) 0.62398(14) 0.0134(2) Uani 1 d .
C7 C 0.25033(12) 0.57597(9) 0.65754(14) 0.0161(2) Uani 1 d .
C8 C 0.27999(12) 0.52728(10) 0.7859(2) 0.0161(3) Uani 1 d .
C9 C 0.37892(11) 0.56210(9) 0.83726(14) 0.0141(2) Uani 1 d .
C10 C 0.42647(11) 0.59855(10) 0.59937(15) 0.0170(3) Uani 1 d .
C11 C 0.45702(11) 0.54884(10) 0.7271(2) 0.0169(3) Uani 1 d .
C12 C 0.44330(12) 0.66637(10) 1.10177(14) 0.0170(3) Uani 1 d .
C13 C 0.38802(13) 0.69985(11) 1.2254(2) 0.0212(3) Uani 1 d .
C14 C 0.54993(12) 0.69973(12) 1.1087(2) 0.0216(3) Uani 1 d .
H6A H 0.3064(14) 0.6764(13) 0.5452(19) 0.016(5) Uiso 1 d .
H7A H 0.2472(14) 0.5348(14) 0.5807(20) 0.019(5) Uiso 1 d .
H7B H 0.1862(14) 0.6032(12) 0.6675(19) 0.013(4) Uiso 1 d .
H8A H 0.2293(16) 0.5330(15) 0.8564(23) 0.025(5) Uiso 1 d .
H8B H 0.2873(16) 0.4662(14) 0.7667(22) 0.025(5) Uiso 1 d .
H9A H 0.3973(14) 0.5306(13) 0.9209(19) 0.014(5) Uiso 1 d .
H10A H 0.4779(15) 0.6419(14) 0.5750(19) 0.020(5) Uiso 1 d .
H10B H 0.4193(14) 0.5590(13) 0.5275(19) 0.014(5) Uiso 1 d .
H11A H 0.4621(15) 0.4879(13) 0.7095(20) 0.018(5) Uiso 1 d .
H11B H 0.5197(15) 0.5706(14) 0.7600(20) 0.021(5) Uiso 1 d .
H12A H 0.4406(16) 0.6053(15) 1.1002(21) 0.026(6) Uiso 1 d .
H13A H 0.4188(16) 0.6755(15) 1.3043(23) 0.031(6) Uiso 1 d .
H13B H 0.3202(17) 0.6759(16) 1.2246(23) 0.034(6) Uiso 1 d .
H14A H 0.5881(16) 0.6774(15) 1.0315(22) 0.028(6) Uiso 1 d .
H14B H 0.5795(16) 0.6777(15) 1.1844(22) 0.028(6) Uiso 1 d .

loop_
_atom_type_symbol
_atom_type_description
_atom_type_scat_dispersion_real
_atom_type_scat_dispersion_imag
_atom_type_scat_source
C C 0.0033 0.0016 'International Tables Vol C Tables 4.2.6.8 and 6.1.1.4'
H H 0.0000 0.0000 'International Tables Vol C Tables 4.2.6.8 and 6.1.1.4'
O O 0.0106 0.0060 'International Tables Vol C Tables 4.2.6.8 and 6.1.1.4'
Cr Cr 0.3209 0.6236 'International Tables Vol C Tables 4.2.6.8 and 6.1.1.4'

loop_
_geom_angle_atom_site_label_1
_geom_angle_atom_site_label_2
_geom_angle_atom_site_label_3
_geom_angle
_geom_angle_site_symmetry_1
_geom_angle_site_symmetry_3
C2 Cr1 C2 86.10(9) . 7_575
C2 Cr1 C1 87.99(7) . .
C2 Cr1 C1 87.99(7) 7_575 .
C2 Cr1 C3 118.38(6) . .
C2 Cr1 C3 155.27(6) 7_575 .
C1 Cr1 C3 89.34(7) . .
C2 Cr1 C3 155.27(6) . 7_575
C2 Cr1 C3 118.38(6) 7_575 7_575
C1 Cr1 C3 89.34(7) . 7_575
C3 Cr1 C3 36.98(7) . 7_575
C2 Cr1 C4 155.79(6) . 7_575
C2 Cr1 C4 93.04(6) 7_575 7_575
C1 Cr1 C4 116.17(6) . 7_575
C3 Cr1 C4 66.28(5) . 7_575
C3 Cr1 C4 36.74(5) 7_575 7_575
C2 Cr1 C4 93.04(6) . .
C2 Cr1 C4 155.79(6) 7_575 .
C1 Cr1 C4 116.17(6) . .
C3 Cr1 C4 36.74(5) . .
C3 Cr1 C4 66.28(5) 7_575 .
C4 Cr1 C4 77.99(7) 7_575 .
C2 Cr1 C5 119.16(6) . 7_575
C2 Cr1 C5 93.52(6) 7_575 7_575
C1 Cr1 C5 152.85(6) . 7_575
C3 Cr1 C5 78.06(5) . 7_575
C3 Cr1 C5 66.13(5) 7_575 7_575
C4 Cr1 C5 36.69(5) 7_575 7_575
C4 Cr1 C5 65.83(5) . 7_575
C2 Cr1 C5 93.52(6) . .
C2 Cr1 C5 119.16(6) 7_575 .
C1 Cr1 C5 152.85(6) . .
C3 Cr1 C5 66.13(5) . .
C3 Cr1 C5 78.06(5) 7_575 .
C4 Cr1 C5 65.83(5) 7_575 .
C4 Cr1 C5 36.69(5) . .
C5 Cr1 C5 36.35(7) 7_575 .
O1 C1 Cr1 179.4(2) . .
O2 C2 Cr1 177.61(13) . .
C4 C3 C3 119.87(8) . 7_575
C4 C3 C6 112.91(12) . .
C3 C3 C6 126.90(8) 7_575 .
C4 C3 Cr1 71.95(8) . .
C3 C3 Cr1 71.51(3) 7_575 .
C6 C3 Cr1 134.04(10) . .
C3 C4 C5 120.01(13) . .
C3 C4 C9 112.84(12) . .
C5 C4 C9 126.82(12) . .
C3 C4 Cr1 71.31(8) . .
C5 C4 Cr1 71.92(8) . .
C9 C4 Cr1 134.40(10) . .
C5 C5 C4 120.13(8) 7_575 .
C5 C5 C12 112.92(8) 7_575 .
C4 C5 C12 126.49(13) . .
C5 C5 Cr1 71.83(4) 7_575 .
C4 C5 Cr1 71.40(8) . .
C12 C5 Cr1 135.57(10) . .
C3 C6 C7 110.52(11) . .
C3 C6 C10 105.90(11) . .
C7 C6 C10 107.66(12) . .
C6 C7 C8 110.02(12) . .
C9 C8 C7 109.67(12) . .
C4 C9 C8 109.95(12) . .
C4 C9 C11 106.01(12) . .
C8 C9 C11 108.54(12) . .
C6 C10 C11 109.52(12) . .
C9 C11 C10 109.77(12) . .
C5 C12 C13 110.40(13) . .
C5 C12 C14 105.96(12) . .
C13 C12 C14 108.20(13) . .
C12 C13 C13 109.67(9) . 7_575
C12 C14 C14 109.53(9) . 7_575

loop_
_geom_bond_atom_site_label_1
_geom_bond_atom_site_label_2
_geom_bond_distance
_geom_bond_site_symmetry_2
Cr1 C2 1.826(2) .
Cr1 C2 1.8257(15) 7_575
Cr1 C1 1.827(2) .
Cr1 C3 2.2480(13) .
Cr1 C3 2.2480(13) 7_575
Cr1 C4 2.2563(14) 7_575
Cr1 C4 2.2563(14) .
Cr1 C5 2.2631(14) 7_575
Cr1 C5 2.2631(14) .
O1 C1 1.165(3) .
O2 C2 1.166(2) .
C3 C4 1.420(2) .
C3 C3 1.426(3) 7_575
C3 C6 1.515(2) .
C4 C5 1.422(2) .
C4 C9 1.512(2) .
C5 C5 1.412(3) 7_575
C5 C12 1.517(2) .
C6 C7 1.545(2) .
C6 C10 1.552(2) .
C7 C8 1.548(2) .
C8 C9 1.544(2) .
C9 C11 1.550(2) .
C10 C11 1.553(2) .
C12 C13 1.542(2) .
C12 C14 1.547(2) .
C13 C13 1.555(4) 7_575
C14 C14 1.559(4) 7_575

loop_
_geom_torsion_atom_site_label_1
_geom_torsion_atom_site_label_2
_geom_torsion_atom_site_label_3
_geom_torsion_atom_site_label_4
_geom_torsion
_geom_torsion_site_symmetry_1
_geom_torsion_site_symmetry_4
C2 Cr1 C1 O1 -136.91(6) . .
C2 Cr1 C1 O1 136.92(6) 7_575 .
C3 Cr1 C1 O1 -18.49(5) . .
C3 Cr1 C1 O1 18.49(5) 7_575 .
C4 Cr1 C1 O1 44.52(6) 7_575 .
C4 Cr1 C1 O1 -44.51(6) . .
C5 Cr1 C1 O1 43.12(12) 7_575 .
C5 Cr1 C1 O1 -43.11(12) . .
C2 Cr1 C2 O2 46.2(33) 7_575 .
C1 Cr1 C2 O2 -41.9(33) . .
C3 Cr1 C2 O2 -130.1(33) . .
C3 Cr1 C2 O2 -126.0(32) 7_575 .
C4 Cr1 C2 O2 134.9(32) 7_575 .
C4 Cr1 C2 O2 -158.0(33) . .
C5 Cr1 C2 O2 138.1(33) 7_575 .
C5 Cr1 C2 O2 165.2(33) . .
C2 Cr1 C3 C4 -51.46(10) . .
C2 Cr1 C3 C4 137.40(14) 7_575 .
C1 Cr1 C3 C4 -138.83(8) . .
C3 Cr1 C3 C4 131.39(7) 7_575 .
C4 Cr1 C3 C4 102.04(11) 7_575 .
C4 Cr1 C3 C4 0.0 . .
C5 Cr1 C3 C4 65.40(8) 7_575 .
C5 Cr1 C3 C4 29.17(8) . .
C2 Cr1 C3 C3 177.14(6) . 7_575
C2 Cr1 C3 C3 6.01(13) 7_575 7_575
C1 Cr1 C3 C3 89.78(2) . 7_575
C3 Cr1 C3 C3 0.0 7_575 7_575
C4 Cr1 C3 C3 -29.35(4) 7_575 7_575
C4 Cr1 C3 C3 -131.39(7) . 7_575
C5 Cr1 C3 C3 -65.99(4) 7_575 7_575
C5 Cr1 C3 C3 -102.22(4) . 7_575
C2 Cr1 C3 C6 53.27(15) . .
C2 Cr1 C3 C6 -117.9(2) 7_575 .
C1 Cr1 C3 C6 -34.09(13) . .
C3 Cr1 C3 C6 -123.87(13) 7_575 .
C4 Cr1 C3 C6 -153.22(15) 7_575 .
C4 Cr1 C3 C6 104.7(2) . .
C5 Cr1 C3 C6 170.13(14) 7_575 .
C5 Cr1 C3 C6 133.91(14) . .
C3 C3 C4 C5 0.1(2) 7_575 .
C6 C3 C4 C5 174.01(12) . .
Cr1 C3 C4 C5 -54.99(11) . .
C3 C3 C4 C9 -173.66(8) 7_575 .
C6 C3 C4 C9 0.2(2) . .
Cr1 C3 C4 C9 131.22(11) . .
C3 C3 C4 Cr1 55.13(5) 7_575 .
C6 C3 C4 Cr1 -131.00(11) . .
Cr1 C3 C4 Cr1 0.0 . .
C2 Cr1 C4 C3 136.44(9) . .
C2 Cr1 C4 C3 -136.32(14) 7_575 .
C1 Cr1 C4 C3 47.18(10) . .
C3 Cr1 C4 C3 0.0 . .
C3 Cr1 C4 C3 -29.53(7) 7_575 .
C4 Cr1 C4 C3 -66.27(8) 7_575 .
C5 Cr1 C4 C3 -102.83(9) 7_575 .
C5 Cr1 C4 C3 -131.74(12) . .
C2 Cr1 C4 C5 -91.82(9) . .
C2 Cr1 C4 C5 -4.6(2) 7_575 .
C1 Cr1 C4 C5 178.93(8) . .
C3 Cr1 C4 C5 131.74(12) . .
C3 Cr1 C4 C5 102.22(9) 7_575 .
C4 Cr1 C4 C5 65.48(9) 7_575 .
C5 Cr1 C4 C5 28.91(7) 7_575 .
C5 Cr1 C4 C5 0.0 . .
C2 Cr1 C4 C9 32.41(14) . .
C2 Cr1 C4 C9 119.7(2) 7_575 .
C1 Cr1 C4 C9 -56.84(15) . .
C3 Cr1 C4 C9 -104.0(2) . .
C3 Cr1 C4 C9 -133.55(14) 7_575 .
C4 Cr1 C4 C9 -170.29(11) 7_575 .
C5 Cr1 C4 C9 153.14(14) 7_575 .
C5 Cr1 C4 C9 124.2(2) . .
C3 C4 C5 C5 -0.1(2) . 7_575
C9 C4 C5 C5 172.71(10) . 7_575
Cr1 C4 C5 C5 -54.84(5) . 7_575
C3 C4 C5 C12 -171.81(13) . .
C9 C4 C5 C12 1.0(2) . .
Cr1 C4 C5 C12 133.48(14) . .
C3 C4 C5 Cr1 54.70(11) . .
C9 C4 C5 Cr1 -132.45(14) . .
Cr1 C4 C5 Cr1 0.0 . .
C2 Cr1 C5 C5 -137.73(5) . 7_575
C2 Cr1 C5 C5 -50.24(6) 7_575 7_575
C1 Cr1 C5 C5 129.80(12) . 7_575
C3 Cr1 C5 C5 102.69(4) . 7_575
C3 Cr1 C5 C5 65.76(4) 7_575 7_575
C4 Cr1 C5 C5 29.16(5) 7_575 7_575
C4 Cr1 C5 C5 131.91(7) . 7_575
C5 Cr1 C5 C5 0.0 7_575 7_575
C2 Cr1 C5 C4 90.36(9) . .
C2 Cr1 C5 C4 177.85(9) 7_575 .
C1 Cr1 C5 C4 -2.1(2) . .
C3 Cr1 C5 C4 -29.22(8) . .
C3 Cr1 C5 C4 -66.15(8) 7_575 .
C4 Cr1 C5 C4 -102.74(11) 7_575 .
C4 Cr1 C5 C4 0.0 . .
C5 Cr1 C5 C4 -131.91(7) 7_575 .
C2 Cr1 C5 C12 -33.21(15) . .
C2 Cr1 C5 C12 54.3(2) 7_575 .
C1 Cr1 C5 C12 -125.7(2) . .
C3 Cr1 C5 C12 -152.8(2) . .
C3 Cr1 C5 C12 170.3(2) 7_575 .
C4 Cr1 C5 C12 133.7(2) 7_575 .
C4 Cr1 C5 C12 -123.6(2) . .
C5 Cr1 C5 C12 104.52(14) 7_575 .
C4 C3 C6 C7 56.2(2) . .
C3 C3 C6 C7 -130.47(9) 7_575 .
Cr1 C3 C6 C7 -30.4(2) . .
C4 C3 C6 C10 -60.14(15) . .
C3 C3 C6 C10 113.21(10) 7_575 .
Cr1 C3 C6 C10 -146.75(11) . .
C3 C6 C7 C8 -53.7(2) . .
C10 C6 C7 C8 61.51(15) . .
C6 C7 C8 C9 -1.5(2) . .
C3 C4 C9 C8 -57.3(2) . .
C5 C4 C9 C8 129.43(15) . .
Cr1 C4 C9 C8 28.5(2) . .
C3 C4 C9 C11 59.84(15) . .
C5 C4 C9 C11 -113.4(2) . .
Cr1 C4 C9 C11 145.59(11) . .
C7 C8 C9 C4 56.3(2) . .
C7 C8 C9 C11 -59.3(2) . .
C3 C6 C10 C11 57.8(2) . .
C7 C6 C10 C11 -60.41(15) . .
C4 C9 C11 C10 -57.98(15) . .
C8 C9 C11 C10 60.1(2) . .
C6 C10 C11 C9 0.1(2) . .
C5 C5 C12 C13 56.83(13) 7_575 .
C4 C5 C12 C13 -131.0(2) . .
Cr1 C5 C12 C13 -30.2(2) . .
C5 C5 C12 C14 -60.10(12) 7_575 .
C4 C5 C12 C14 112.1(2) . .
Cr1 C5 C12 C14 -147.09(12) . .
C5 C12 C13 C13 -54.96(12) . 7_575
C14 C12 C13 C13 60.58(12) . 7_575
C5 C12 C14 C14 57.91(11) . 7_575
C13 C12 C14 C14 -60.49(12) . 7_575
